data_7057786
loop_
_publ_author_name
'Peng, Jiang'
'Zhao, Jinyu'
'Zheng, Longde'
'Ye, Kaiqi'
'Sun, Jingbo'
'Lu, Ran'

_publ_section_title
;
 H-Bonding and C--H&#x22EF;\p assisted mechanofluorochromism of
 triphenylamine-containing vinylheterocycles bearing cyano and methyl
 groups
;
_journal_issue 22
_journal_name_full 'New Journal of Chemistry'
_journal_page_first 18269
_journal_paper_doi 10.1039/C8NJ03510E
_journal_volume 42
_journal_year 2018
_chemical_formula_moiety '2(C28 H19 N3 S)'
_chemical_formula_sum 'C56 H38 N6 S2'
_chemical_formula_weight 859.04
_space_group_crystal_system triclinic
_space_group_IT_number 2
_space_group_name_Hall '-P 1'
_space_group_name_H-M_alt 'P -1'
_symmetry_space_group_name_Hall '-P 1'
_symmetry_space_group_name_H-M 'P -1'
_atom_sites_solution_hydrogens geom
_atom_sites_solution_primary iterative
_audit_creation_date 2018-05-26
_audit_creation_method
;
Olex2 1.2
(compiled 2018.05.18 svn.r3508 for OlexSys, GUI svn.r5497)
;
_audit_update_record
;
2018-06-25 deposited with the CCDC.
2018-10-08 downloaded from the CCDC.
;
_cell_angle_alpha 73.661(2)
_cell_angle_beta 81.696(2)
_cell_angle_gamma 72.068(2)
_cell_formula_units_Z 2
_cell_length_a 10.7275(5)
_cell_length_b 13.9409(7)
_cell_length_c 16.1945(8)
_cell_measurement_reflns_used 9887
_cell_measurement_temperature 271(2)
_cell_measurement_theta_max 27.416
_cell_measurement_theta_min 3.115
_cell_volume 2206.76(19)
_computing_cell_refinement 'SAINT V8.38A (?, 2016)'
_computing_data_reduction 'SAINT V8.38A (?, 2016)'
_computing_molecular_graphics 'Olex2 (Dolomanov et al., 2009)'
_computing_publication_material 'Olex2 (Dolomanov et al., 2009)'
_computing_structure_refinement 'XL (Sheldrick, 2008)'
_computing_structure_solution 'olex2.solve (Bourhis et al., 2015)'
_diffrn_ambient_temperature 271.38
_diffrn_measured_fraction_theta_full 0.998
_diffrn_measured_fraction_theta_max 0.996
_diffrn_measurement_device_type 'Bruker APEX-II CCD'
_diffrn_measurement_method '\f and \w scans'
_diffrn_radiation_type MoK\a
_diffrn_radiation_wavelength 0.71073
_diffrn_reflns_av_R_equivalents 0.0455
_diffrn_reflns_av_unetI/netI 0.0451
_diffrn_reflns_Laue_measured_fraction_full 0.998
_diffrn_reflns_Laue_measured_fraction_max 0.996
_diffrn_reflns_limit_h_max 13
_diffrn_reflns_limit_h_min -13
_diffrn_reflns_limit_k_max 18
_diffrn_reflns_limit_k_min -18
_diffrn_reflns_limit_l_max 20
_diffrn_reflns_limit_l_min -21
_diffrn_reflns_number 36610
_diffrn_reflns_point_group_measured_fraction_full 0.998
_diffrn_reflns_point_group_measured_fraction_max 0.996
_diffrn_reflns_theta_full 25.242
_diffrn_reflns_theta_max 27.498
_diffrn_reflns_theta_min 2.705
_diffrn_standards_number 0
_exptl_absorpt_coefficient_mu 0.168
_exptl_absorpt_correction_type none
_exptl_crystal_colour red
_exptl_crystal_colour_primary red
_exptl_crystal_density_diffrn 1.293
_exptl_crystal_description needle
_exptl_crystal_F_000 896
_exptl_crystal_size_max 0.31
_exptl_crystal_size_mid 0.13
_exptl_crystal_size_min 0.12
_refine_diff_density_max 0.202
_refine_diff_density_min -0.305
_refine_diff_density_rms 0.039
_refine_ls_extinction_method none
_refine_ls_goodness_of_fit_ref 1.030
_refine_ls_hydrogen_treatment constr
_refine_ls_matrix_type full
_refine_ls_number_parameters 577
_refine_ls_number_reflns 10081
_refine_ls_number_restraints 0
_refine_ls_restrained_S_all 1.030
_refine_ls_R_factor_all 0.0934
_refine_ls_R_factor_gt 0.0472
_refine_ls_shift/su_max 0.001
_refine_ls_shift/su_mean 0.000
_refine_ls_structure_factor_coef Fsqd
_refine_ls_weighting_details 'w=1/[\s^2^(Fo^2^)+(0.0510P)^2^+0.7716P] where P=(Fo^2^+2Fc^2^)/3'
_refine_ls_weighting_scheme calc
_refine_ls_wR_factor_gt 0.1132
_refine_ls_wR_factor_ref 0.1431
_reflns_Friedel_coverage 0.000
_reflns_number_gt 6107
_reflns_number_total 10081
_reflns_threshold_expression 'I > 2\s(I)'
_cod_data_source_file c8nj03510e2.cif
_cod_data_source_block BTCT
_cod_depositor_comments 'Adding full bibliography for 7057786--7057788.cif.'
_cod_database_code 7057786
_shelx_shelxl_version_number 2014/7
_shelx_space_group_comment
;
The symmetry employed for this shelxl refinement is uniquely defined
by the following loop, which should always be used as a source of
symmetry information in preference to the above space-group names.
They are only intended as comments.
;
_shelx_estimated_absorpt_t_max 0.980
_shelx_estimated_absorpt_t_min 0.950
_olex2_refinement_description
;
1. Fixed Uiso
 At 1.2 times of:
  All C(H) groups
2.a Aromatic/amide H refined with riding coordinates:
 C1(H1), C2(H2), C6(H6), C8(H8), C9(H9), C12(H12), C13(H13), C14(H14),
 C15(H15), C16(H16), C18(H18), C19(H19), C21(H21), C22(H22), C23(H23), C24(H24),
  C25(H25), C26(H26), C27(H27), C29(H29), C30(H30), C31(H31), C34(H34),
 C35(H35), C37(H37), C41(H41), C42(H42), C43(H43), C44(H44), C46(H46), C47(H47),
  C49(H49), C50(H50), C51(H51), C52(H52), C53(H53), C54(H54), C55(H55)
;
_olex2_submission_special_instructions 'No special instructions were received'

loop_
_space_group_symop_operation_xyz
'x, y, z'
'-x, -y, -z'

loop_
_atom_site_label
_atom_site_type_symbol
_atom_site_fract_x
_atom_site_fract_y
_atom_site_fract_z
_atom_site_U_iso_or_equiv
_atom_site_adp_type
_atom_site_occupancy
_atom_site_site_symmetry_order
_atom_site_calc_flag
_atom_site_refinement_flags_posn
S1 S 0.78971(6) 0.01717(5) 0.87618(4) 0.06269(17) Uani 1 1 d .
S2 S 1.29598(6) 0.03183(4) 0.86188(3) 0.05591(16) Uani 1 1 d .
N1 N 0.01014(17) 0.56019(13) 0.73210(10) 0.0496(4) Uani 1 1 d .
N2 N 0.4984(3) 0.1642(2) 0.97482(15) 0.1065(10) Uani 1 1 d .
N3 N 0.74123(17) 0.10663(13) 0.71614(11) 0.0519(4) Uani 1 1 d .
N4 N 0.50922(17) 0.56199(13) 0.72621(10) 0.0515(4) Uani 1 1 d .
N5 N 1.23541(18) 0.09674(14) 0.70266(11) 0.0557(5) Uani 1 1 d .
N6 N 1.0087(2) 0.16794(18) 0.96004(13) 0.0827(7) Uani 1 1 d .
C1 C 1.1069(2) -0.11014(19) 0.73401(19) 0.0730(7) Uani 1 1 d .
H1 H 1.1887 -0.1592 0.7389 0.088 Uiso 1 1 calc R
C2 C 1.0297(2) -0.09526(19) 0.80727(17) 0.0684(7) Uani 1 1 d .
H2 H 1.0585 -0.1331 0.8616 0.082 Uiso 1 1 calc R
C3 C 0.9068(2) -0.02178(16) 0.79810(14) 0.0526(5) Uani 1 1 d .
C4 C 0.6925(2) 0.10522(15) 0.79452(13) 0.0496(5) Uani 1 1 d .
C5 C 0.5627(2) 0.17359(16) 0.81396(13) 0.0502(5) Uani 1 1 d .
C6 C 0.4879(2) 0.23827(16) 0.74923(13) 0.0512(5) Uani 1 1 d .
H6 H 0.5256 0.2334 0.6946 0.061 Uiso 1 1 calc R
C7 C 0.3608(2) 0.31337(15) 0.74862(12) 0.0472(5) Uani 1 1 d .
C8 C 0.2711(2) 0.32287(16) 0.82008(13) 0.0515(5) Uani 1 1 d .
H8 H 0.2907 0.2749 0.8728 0.062 Uiso 1 1 calc R
C9 C 0.1553(2) 0.40122(16) 0.81417(13) 0.0513(5) Uani 1 1 d .
H9 H 0.0974 0.4043 0.8626 0.062 Uiso 1 1 calc R
C10 C 0.12291(19) 0.47651(15) 0.73659(12) 0.0438(4) Uani 1 1 d .
C11 C -0.04640(19) 0.59956(15) 0.80617(12) 0.0454(4) Uani 1 1 d .
C12 C -0.1810(2) 0.62866(17) 0.82080(14) 0.0547(5) Uani 1 1 d .
H12 H -0.2338 0.6183 0.7852 0.066 Uiso 1 1 calc R
C13 C -0.2376(2) 0.67315(18) 0.88831(15) 0.0650(6) Uani 1 1 d .
H13 H -0.3284 0.6925 0.8983 0.078 Uiso 1 1 calc R
C14 C -0.1599(3) 0.6887(2) 0.94064(16) 0.0745(7) Uani 1 1 d .
H14 H -0.1982 0.7199 0.9854 0.089 Uiso 1 1 calc R
C15 C 1.0649(3) -0.0533(2) 0.65279(18) 0.0724(7) Uani 1 1 d .
H15 H 1.1194 -0.0644 0.6042 0.087 Uiso 1 1 calc R
C16 C 0.9442(2) 0.01904(18) 0.64305(15) 0.0637(6) Uani 1 1 d .
H16 H 0.9167 0.0567 0.5884 0.076 Uiso 1 1 calc R
C17 C 0.8635(2) 0.03520(15) 0.71622(14) 0.0506(5) Uani 1 1 d .
C18 C 0.3232(2) 0.38529(17) 0.67047(13) 0.0532(5) Uani 1 1 d .
H18 H 0.3779 0.3790 0.6210 0.064 Uiso 1 1 calc R
C19 C 0.2086(2) 0.46484(16) 0.66412(13) 0.0516(5) Uani 1 1 d .
H19 H 0.1878 0.5115 0.6110 0.062 Uiso 1 1 calc R
C20 C -0.03735(19) 0.62475(16) 0.65109(12) 0.0473(5) Uani 1 1 d .
C21 C -0.0664(2) 0.5816(2) 0.59198(15) 0.0660(6) Uani 1 1 d .
H21 H -0.0570 0.5105 0.6045 0.079 Uiso 1 1 calc R
C22 C -0.1107(2) 0.6477(3) 0.51241(17) 0.0901(10) Uani 1 1 d .
H22 H -0.1288 0.6202 0.4710 0.108 Uiso 1 1 calc R
C23 C -0.1274(3) 0.7535(3) 0.49560(17) 0.0947(11) Uani 1 1 d .
H23 H -0.1575 0.7969 0.4430 0.114 Uiso 1 1 calc R
C24 C -0.1003(3) 0.7945(2) 0.55532(18) 0.0828(9) Uani 1 1 d .
H24 H -0.1127 0.8660 0.5438 0.099 Uiso 1 1 calc R
C25 C -0.0545(2) 0.73085(18) 0.63268(15) 0.0622(6) Uani 1 1 d .
H25 H -0.0349 0.7593 0.6730 0.075 Uiso 1 1 calc R
C26 C 0.0317(2) 0.61415(18) 0.85938(14) 0.0591(6) Uani 1 1 d .
H26 H 0.1226 0.5944 0.8499 0.071 Uiso 1 1 calc R
C27 C -0.0258(3) 0.6584(2) 0.92704(16) 0.0735(7) Uani 1 1 d .
H27 H 0.0266 0.6676 0.9635 0.088 Uiso 1 1 calc R
C28 C 0.5253(2) 0.1693(2) 0.90323(16) 0.0679(7) Uani 1 1 d .
C29 C 0.3861(3) 0.7776(2) 0.49331(15) 0.0730(7) Uani 1 1 d .
H29 H 0.3586 0.8253 0.4417 0.088 Uiso 1 1 calc R
C30 C 0.2973(2) 0.7391(2) 0.55210(16) 0.0695(7) Uani 1 1 d .
H30 H 0.2092 0.7609 0.5404 0.083 Uiso 1 1 calc R
C31 C 0.3378(2) 0.66779(18) 0.62905(14) 0.0576(5) Uani 1 1 d .
H31 H 0.2767 0.6425 0.6691 0.069 Uiso 1 1 calc R
C32 C 0.4688(2) 0.63422(15) 0.64630(12) 0.0474(5) Uani 1 1 d .
C33 C 0.62133(19) 0.47746(15) 0.73008(13) 0.0468(5) Uani 1 1 d .
C34 C 0.6920(2) 0.43548(16) 0.80368(13) 0.0538(5) Uani 1 1 d .
H34 H 0.6614 0.4624 0.8516 0.065 Uiso 1 1 calc R
C35 C 0.8056(2) 0.35535(17) 0.80755(13) 0.0560(5) Uani 1 1 d .
H35 H 0.8502 0.3295 0.8579 0.067 Uiso 1 1 calc R
C36 C 0.8561(2) 0.31161(15) 0.73755(13) 0.0474(5) Uani 1 1 d .
C37 C 0.9795(2) 0.23198(15) 0.73571(13) 0.0490(5) Uani 1 1 d .
H37 H 1.0075 0.2189 0.6818 0.059 Uiso 1 1 calc R
C38 C 1.0613(2) 0.17310(15) 0.79873(12) 0.0468(5) Uani 1 1 d .
C39 C 1.1904(2) 0.10492(15) 0.77948(13) 0.0472(5) Uani 1 1 d .
C40 C 1.4120(2) -0.01262(15) 0.78496(13) 0.0492(5) Uani 1 1 d .
C41 C 1.5390(2) -0.07862(17) 0.79566(16) 0.0594(6) Uani 1 1 d .
H41 H 1.5730 -0.1052 0.8498 0.071 Uiso 1 1 calc R
C42 C 1.6125(2) -0.10328(18) 0.72397(17) 0.0666(6) Uani 1 1 d .
H42 H 1.6979 -0.1467 0.7296 0.080 Uiso 1 1 calc R
C43 C 1.5617(3) -0.0647(2) 0.64339(17) 0.0770(8) Uani 1 1 d .
H43 H 1.6129 -0.0837 0.5960 0.092 Uiso 1 1 calc R
C44 C 1.4368(3) 0.0014(2) 0.63241(15) 0.0732(7) Uani 1 1 d .
H44 H 1.4036 0.0270 0.5780 0.088 Uiso 1 1 calc R
C45 C 1.3607(2) 0.02929(16) 0.70380(14) 0.0533(5) Uani 1 1 d .
C46 C 0.5160(3) 0.74541(19) 0.51088(15) 0.0709(7) Uani 1 1 d .
H46 H 0.5765 0.7717 0.4710 0.085 Uiso 1 1 calc R
C47 C 0.5580(2) 0.67440(18) 0.58725(14) 0.0601(6) Uani 1 1 d .
H47 H 0.6461 0.6537 0.5989 0.072 Uiso 1 1 calc R
C48 C 0.44563(18) 0.59074(16) 0.80363(12) 0.0455(5) Uani 1 1 d .
C49 C 0.4274(2) 0.69016(17) 0.81122(14) 0.0550(5) Uani 1 1 d .
H49 H 0.4555 0.7386 0.7662 0.066 Uiso 1 1 calc R
C50 C 0.3670(2) 0.7180(2) 0.88611(15) 0.0662(6) Uani 1 1 d .
H50 H 0.3541 0.7853 0.8910 0.079 Uiso 1 1 calc R
C51 C 0.3265(2) 0.6472(2) 0.95241(15) 0.0699(7) Uani 1 1 d .
H51 H 0.2865 0.6660 1.0027 0.084 Uiso 1 1 calc R
C52 C 0.3446(2) 0.5480(2) 0.94520(15) 0.0688(7) Uani 1 1 d .
H52 H 0.3173 0.4997 0.9909 0.083 Uiso 1 1 calc R
C53 C 0.4033(2) 0.51887(18) 0.87055(14) 0.0580(6) Uani 1 1 d .
H53 H 0.4140 0.4519 0.8655 0.070 Uiso 1 1 calc R
C54 C 0.6688(2) 0.43248(17) 0.66035(13) 0.0547(5) Uani 1 1 d .
H54 H 0.6226 0.4571 0.6107 0.066 Uiso 1 1 calc R
C55 C 0.7828(2) 0.35239(16) 0.66446(13) 0.0532(5) Uani 1 1 d .
H55 H 0.8122 0.3243 0.6171 0.064 Uiso 1 1 calc R
C56 C 1.0296(2) 0.17246(17) 0.88824(14) 0.0559(5) Uani 1 1 d .

loop_
_atom_site_aniso_label
_atom_site_aniso_U_11
_atom_site_aniso_U_22
_atom_site_aniso_U_33
_atom_site_aniso_U_23
_atom_site_aniso_U_13
_atom_site_aniso_U_12
S1 0.0608(4) 0.0636(4) 0.0506(3) -0.0064(3) -0.0141(3) -0.0013(3)
S2 0.0610(3) 0.0504(3) 0.0473(3) -0.0125(2) -0.0129(2) 0.0015(3)
N1 0.0515(10) 0.0487(10) 0.0402(9) -0.0132(7) -0.0086(7) 0.0021(8)
N2 0.0905(18) 0.147(3) 0.0558(14) -0.0302(15) -0.0130(13) 0.0121(17)
N3 0.0546(10) 0.0446(9) 0.0492(10) -0.0106(8) -0.0100(8) -0.0016(8)
N4 0.0489(10) 0.0497(10) 0.0414(9) -0.0055(7) -0.0048(7) 0.0023(8)
N5 0.0596(11) 0.0495(10) 0.0443(10) -0.0083(8) -0.0091(8) 0.0034(8)
N6 0.0968(17) 0.0830(16) 0.0501(12) -0.0216(11) -0.0123(11) 0.0083(13)
C1 0.0546(14) 0.0561(15) 0.094(2) -0.0146(13) -0.0136(14) 0.0049(11)
C2 0.0610(15) 0.0576(14) 0.0737(16) -0.0035(12) -0.0201(13) -0.0029(12)
C3 0.0530(12) 0.0430(11) 0.0564(13) -0.0070(9) -0.0126(10) -0.0067(9)
C4 0.0553(12) 0.0414(11) 0.0490(12) -0.0088(9) -0.0123(9) -0.0075(9)
C5 0.0528(12) 0.0479(12) 0.0470(11) -0.0140(9) -0.0075(9) -0.0063(9)
C6 0.0541(12) 0.0484(12) 0.0454(11) -0.0160(9) -0.0038(9) -0.0022(10)
C7 0.0520(12) 0.0425(11) 0.0435(11) -0.0126(8) -0.0070(9) -0.0047(9)
C8 0.0592(13) 0.0435(11) 0.0435(11) -0.0078(9) -0.0043(9) -0.0050(10)
C9 0.0539(12) 0.0488(12) 0.0426(11) -0.0101(9) 0.0002(9) -0.0048(10)
C10 0.0447(10) 0.0415(10) 0.0438(10) -0.0139(8) -0.0080(8) -0.0052(8)
C11 0.0478(11) 0.0421(11) 0.0398(10) -0.0103(8) -0.0046(8) -0.0025(9)
C12 0.0484(12) 0.0536(13) 0.0543(12) -0.0070(10) -0.0041(10) -0.0085(10)
C13 0.0554(13) 0.0637(15) 0.0553(14) -0.0047(11) 0.0082(11) -0.0021(11)
C14 0.0830(18) 0.0729(17) 0.0491(13) -0.0204(12) 0.0070(13) 0.0039(14)
C15 0.0624(15) 0.0679(16) 0.0781(17) -0.0247(13) 0.0024(13) -0.0032(13)
C16 0.0641(14) 0.0604(14) 0.0562(13) -0.0140(11) -0.0064(11) -0.0022(12)
C17 0.0535(12) 0.0388(11) 0.0561(12) -0.0101(9) -0.0109(10) -0.0065(9)
C18 0.0537(12) 0.0556(13) 0.0428(11) -0.0141(9) -0.0031(9) -0.0031(10)
C19 0.0536(12) 0.0522(12) 0.0412(11) -0.0092(9) -0.0073(9) -0.0042(10)
C20 0.0380(10) 0.0550(12) 0.0422(10) -0.0105(9) -0.0054(8) -0.0036(9)
C21 0.0504(13) 0.0892(18) 0.0586(14) -0.0322(13) -0.0103(11) -0.0047(12)
C22 0.0524(15) 0.155(3) 0.0556(15) -0.0484(18) -0.0106(12) 0.0040(17)
C23 0.0532(15) 0.134(3) 0.0462(15) 0.0036(17) 0.0005(11) 0.0209(17)
C24 0.0656(17) 0.0839(19) 0.0616(16) 0.0098(14) 0.0056(13) 0.0023(14)
C25 0.0550(13) 0.0605(14) 0.0581(14) -0.0053(11) -0.0029(10) -0.0067(11)
C26 0.0509(12) 0.0715(15) 0.0533(13) -0.0249(11) -0.0060(10) -0.0052(11)
C27 0.0780(18) 0.0859(18) 0.0566(14) -0.0343(13) -0.0107(12) -0.0053(14)
C28 0.0620(15) 0.0763(17) 0.0536(14) -0.0188(12) -0.0144(11) 0.0042(12)
C29 0.0762(17) 0.0713(16) 0.0452(13) -0.0069(11) -0.0106(12) 0.0125(13)
C30 0.0566(14) 0.0810(17) 0.0584(14) -0.0173(12) -0.0176(12) 0.0045(12)
C31 0.0486(12) 0.0644(14) 0.0540(13) -0.0127(10) -0.0048(10) -0.0090(10)
C32 0.0466(11) 0.0466(11) 0.0401(10) -0.0097(8) -0.0054(8) -0.0003(9)
C33 0.0443(11) 0.0434(11) 0.0466(11) -0.0091(9) -0.0062(8) -0.0044(9)
C34 0.0550(12) 0.0542(13) 0.0439(11) -0.0165(9) -0.0088(9) 0.0027(10)
C35 0.0581(13) 0.0576(13) 0.0438(11) -0.0154(10) -0.0129(10) 0.0022(10)
C36 0.0511(11) 0.0425(11) 0.0438(11) -0.0095(8) -0.0086(9) -0.0049(9)
C37 0.0558(12) 0.0432(11) 0.0429(11) -0.0142(9) -0.0040(9) -0.0032(9)
C38 0.0547(12) 0.0390(10) 0.0436(11) -0.0125(8) -0.0060(9) -0.0055(9)
C39 0.0564(12) 0.0361(10) 0.0436(11) -0.0093(8) -0.0093(9) -0.0032(9)
C40 0.0565(12) 0.0359(10) 0.0489(11) -0.0058(8) -0.0065(9) -0.0071(9)
C41 0.0568(13) 0.0480(12) 0.0649(14) -0.0084(10) -0.0112(11) -0.0044(10)
C42 0.0551(14) 0.0522(13) 0.0776(17) -0.0087(12) -0.0020(12) -0.0017(11)
C43 0.0756(18) 0.0670(16) 0.0663(16) -0.0138(13) 0.0149(13) 0.0000(13)
C44 0.0790(17) 0.0689(16) 0.0472(13) -0.0070(11) -0.0030(12) 0.0064(13)
C45 0.0575(13) 0.0423(11) 0.0492(12) -0.0055(9) -0.0055(10) -0.0029(10)
C46 0.0717(16) 0.0686(16) 0.0507(13) -0.0015(11) 0.0067(11) -0.0058(13)
C47 0.0483(12) 0.0648(14) 0.0527(13) -0.0049(11) -0.0025(10) -0.0044(11)
C48 0.0367(10) 0.0504(12) 0.0414(10) -0.0060(8) -0.0046(8) -0.0050(9)
C49 0.0560(13) 0.0506(12) 0.0516(12) -0.0081(10) -0.0030(10) -0.0097(10)
C50 0.0751(16) 0.0595(14) 0.0577(14) -0.0182(11) -0.0061(12) -0.0062(12)
C51 0.0616(15) 0.0864(19) 0.0500(13) -0.0196(13) 0.0001(11) -0.0036(13)
C52 0.0595(14) 0.0825(18) 0.0504(13) 0.0029(12) 0.0026(11) -0.0206(13)
C53 0.0545(13) 0.0568(13) 0.0563(13) -0.0039(10) -0.0025(10) -0.0160(11)
C54 0.0588(13) 0.0560(13) 0.0435(11) -0.0123(9) -0.0150(10) -0.0028(10)
C55 0.0625(13) 0.0486(12) 0.0424(11) -0.0146(9) -0.0078(9) -0.0019(10)
C56 0.0606(13) 0.0486(12) 0.0503(13) -0.0155(10) -0.0116(10) 0.0026(10)

loop_
_atom_type_symbol
_atom_type_description
_atom_type_scat_dispersion_real
_atom_type_scat_dispersion_imag
_atom_type_scat_source
C C 0.0033 0.0016 'International Tables Vol C Tables 4.2.6.8 and 6.1.1.4'
H H 0.0000 0.0000 'International Tables Vol C Tables 4.2.6.8 and 6.1.1.4'
N N 0.0061 0.0033 'International Tables Vol C Tables 4.2.6.8 and 6.1.1.4'
S S 0.1246 0.1234 'International Tables Vol C Tables 4.2.6.8 and 6.1.1.4'

loop_
_geom_angle_atom_site_label_1
_geom_angle_atom_site_label_2
_geom_angle_atom_site_label_3
_geom_angle
C3 S1 C4 88.84(10)
C40 S2 C39 88.73(10)
C10 N1 C11 121.46(16)
C10 N1 C20 121.18(16)
C20 N1 C11 115.96(15)
C4 N3 C17 110.46(17)
C32 N4 C48 116.96(15)
C33 N4 C32 121.52(16)
C33 N4 C48 120.42(16)
C39 N5 C45 110.84(17)
C2 C1 H1 119.4
C2 C1 C15 121.2(2)
C15 C1 H1 119.4
C1 C2 H2 120.9
C1 C2 C3 118.3(2)
C3 C2 H2 120.9
C2 C3 S1 129.60(18)
C2 C3 C17 120.8(2)
C17 C3 S1 109.57(15)
N3 C4 S1 116.09(16)
N3 C4 C5 122.33(18)
C5 C4 S1 121.58(16)
C6 C5 C4 120.13(19)
C6 C5 C28 123.42(19)
C28 C5 C4 116.42(18)
C5 C6 H6 113.9
C5 C6 C7 132.29(19)
C7 C6 H6 113.9
C8 C7 C6 125.97(18)
C18 C7 C6 117.66(18)
C18 C7 C8 116.35(19)
C7 C8 H8 119.2
C9 C8 C7 121.70(19)
C9 C8 H8 119.2
C8 C9 H9 119.4
C8 C9 C10 121.21(19)
C10 C9 H9 119.4
N1 C10 C9 121.21(18)
N1 C10 C19 121.36(18)
C19 C10 C9 117.43(18)
C12 C11 N1 119.18(18)
C26 C11 N1 120.77(18)
C26 C11 C12 119.94(19)
C11 C12 H12 120.0
C11 C12 C13 120.0(2)
C13 C12 H12 120.0
C12 C13 H13 120.0
C14 C13 C12 120.0(2)
C14 C13 H13 120.0
C13 C14 H14 119.9
C13 C14 C27 120.1(2)
C27 C14 H14 119.9
C1 C15 H15 119.5
C16 C15 C1 121.0(2)
C16 C15 H15 119.5
C15 C16 H16 120.5
C15 C16 C17 119.0(2)
C17 C16 H16 120.5
N3 C17 C3 115.03(19)
N3 C17 C16 125.25(19)
C16 C17 C3 119.7(2)
C7 C18 H18 118.8
C19 C18 C7 122.35(19)
C19 C18 H18 118.8
C10 C19 H19 119.6
C18 C19 C10 120.77(19)
C18 C19 H19 119.6
C21 C20 N1 120.2(2)
C21 C20 C25 120.4(2)
C25 C20 N1 119.40(19)
C20 C21 H21 120.8
C20 C21 C22 118.3(3)
C22 C21 H21 120.8
C21 C22 H22 119.9
C23 C22 C21 120.2(3)
C23 C22 H22 119.9
C22 C23 H23 119.8
C24 C23 C22 120.4(3)
C24 C23 H23 119.8
C23 C24 H24 119.9
C23 C24 C25 120.1(3)
C25 C24 H24 119.9
C20 C25 H25 119.8
C24 C25 C20 120.5(3)
C24 C25 H25 119.8
C11 C26 H26 120.2
C11 C26 C27 119.6(2)
C27 C26 H26 120.2
C14 C27 C26 120.3(2)
C14 C27 H27 119.8
C26 C27 H27 119.8
N2 C28 C5 178.2(3)
C30 C29 H29 120.2
C30 C29 C46 119.5(2)
C46 C29 H29 120.2
C29 C30 H30 119.8
C29 C30 C31 120.5(2)
C31 C30 H30 119.8
C30 C31 H31 120.0
C32 C31 C30 120.1(2)
C32 C31 H31 120.0
C31 C32 N4 119.64(19)
C31 C32 C47 119.31(19)
C47 C32 N4 121.00(19)
N4 C33 C54 121.98(18)
C34 C33 N4 120.78(18)
C34 C33 C54 117.23(18)
C33 C34 H34 119.1
C35 C34 C33 121.76(19)
C35 C34 H34 119.1
C34 C35 H35 119.2
C34 C35 C36 121.60(19)
C36 C35 H35 119.2
C35 C36 C37 124.13(18)
C55 C36 C35 116.36(19)
C55 C36 C37 119.46(18)
C36 C37 H37 114.4
C38 C37 C36 131.20(19)
C38 C37 H37 114.4
C37 C38 C39 121.44(18)
C37 C38 C56 123.32(18)
C56 C38 C39 115.24(17)
N5 C39 S2 115.85(15)
N5 C39 C38 123.58(18)
C38 C39 S2 120.54(15)
C41 C40 S2 128.96(17)
C41 C40 C45 121.6(2)
C45 C40 S2 109.48(15)
C40 C41 H41 121.0
C42 C41 C40 118.0(2)
C42 C41 H41 121.0
C41 C42 H42 119.4
C41 C42 C43 121.1(2)
C43 C42 H42 119.4
C42 C43 H43 119.5
C44 C43 C42 121.1(2)
C44 C43 H43 119.5
C43 C44 H44 120.5
C43 C44 C45 119.1(2)
C45 C44 H44 120.5
N5 C45 C40 115.08(19)
N5 C45 C44 125.8(2)
C44 C45 C40 119.1(2)
C29 C46 H46 119.6
C29 C46 C47 120.7(2)
C47 C46 H46 119.6
C32 C47 C46 119.9(2)
C32 C47 H47 120.1
C46 C47 H47 120.1
C49 C48 N4 119.79(18)
C49 C48 C53 120.0(2)
C53 C48 N4 120.25(19)
C48 C49 H49 120.0
C48 C49 C50 120.0(2)
C50 C49 H49 120.0
C49 C50 H50 119.9
C51 C50 C49 120.2(2)
C51 C50 H50 119.9
C50 C51 H51 120.0
C50 C51 C52 120.0(2)
C52 C51 H51 120.0
C51 C52 H52 119.6
C51 C52 C53 120.7(2)
C53 C52 H52 119.6
C48 C53 C52 119.1(2)
C48 C53 H53 120.4
C52 C53 H53 120.4
C33 C54 H54 119.6
C55 C54 C33 120.77(19)
C55 C54 H54 119.6
C36 C55 H55 118.9
C54 C55 C36 122.23(19)
C54 C55 H55 118.9
N6 C56 C38 177.0(2)

loop_
_geom_bond_atom_site_label_1
_geom_bond_atom_site_label_2
_geom_bond_distance
S1 C3 1.726(2)
S1 C4 1.743(2)
S2 C39 1.750(2)
S2 C40 1.731(2)
N1 C10 1.392(2)
N1 C11 1.436(2)
N1 C20 1.427(2)
N2 C28 1.141(3)
N3 C4 1.298(3)
N3 C17 1.381(3)
N4 C32 1.427(2)
N4 C33 1.395(2)
N4 C48 1.437(2)
N5 C39 1.291(2)
N5 C45 1.382(3)
N6 C56 1.139(3)
C1 H1 0.9300
C1 C2 1.373(4)
C1 C15 1.388(4)
C2 H2 0.9300
C2 C3 1.396(3)
C3 C17 1.401(3)
C4 C5 1.474(3)
C5 C6 1.350(3)
C5 C28 1.433(3)
C6 H6 0.9300
C6 C7 1.440(3)
C7 C8 1.403(3)
C7 C18 1.398(3)
C8 H8 0.9300
C8 C9 1.373(3)
C9 H9 0.9300
C9 C10 1.400(3)
C10 C19 1.397(3)
C11 C12 1.379(3)
C11 C26 1.378(3)
C12 H12 0.9300
C12 C13 1.381(3)
C13 H13 0.9300
C13 C14 1.370(4)
C14 H14 0.9300
C14 C27 1.372(4)
C15 H15 0.9300
C15 C16 1.372(3)
C16 H16 0.9300
C16 C17 1.392(3)
C18 H18 0.9300
C18 C19 1.373(3)
C19 H19 0.9300
C20 C21 1.379(3)
C20 C25 1.382(3)
C21 H21 0.9300
C21 C22 1.405(4)
C22 H22 0.9300
C22 C23 1.380(5)
C23 H23 0.9300
C23 C24 1.358(4)
C24 H24 0.9300
C24 C25 1.372(3)
C25 H25 0.9300
C26 H26 0.9300
C26 C27 1.383(3)
C27 H27 0.9300
C29 H29 0.9300
C29 C30 1.366(4)
C29 C46 1.372(4)
C30 H30 0.9300
C30 C31 1.387(3)
C31 H31 0.9300
C31 C32 1.381(3)
C32 C47 1.381(3)
C33 C34 1.390(3)
C33 C54 1.401(3)
C34 H34 0.9300
C34 C35 1.372(3)
C35 H35 0.9300
C35 C36 1.399(3)
C36 C37 1.445(3)
C36 C55 1.399(3)
C37 H37 0.9300
C37 C38 1.353(3)
C38 C39 1.466(3)
C38 C56 1.438(3)
C40 C41 1.392(3)
C40 C45 1.397(3)
C41 H41 0.9300
C41 C42 1.371(3)
C42 H42 0.9300
C42 C43 1.385(4)
C43 H43 0.9300
C43 C44 1.376(3)
C44 H44 0.9300
C44 C45 1.392(3)
C46 H46 0.9300
C46 C47 1.382(3)
C47 H47 0.9300
C48 C49 1.377(3)
C48 C53 1.383(3)
C49 H49 0.9300
C49 C50 1.387(3)
C50 H50 0.9300
C50 C51 1.360(3)
C51 H51 0.9300
C51 C52 1.372(4)
C52 H52 0.9300
C52 C53 1.386(3)
C53 H53 0.9300
C54 H54 0.9300
C54 C55 1.374(3)
C55 H55 0.9300

loop_
_geom_torsion_atom_site_label_1
_geom_torsion_atom_site_label_2
_geom_torsion_atom_site_label_3
_geom_torsion_atom_site_label_4
_geom_torsion
S1 C3 C17 N3 -0.3(2)
S1 C3 C17 C16 178.07(18)
S1 C4 C5 C6 -177.62(17)
S1 C4 C5 C28 4.5(3)
S2 C40 C41 C42 179.56(18)
S2 C40 C45 N5 1.9(2)
S2 C40 C45 C44 -178.3(2)
N1 C10 C19 C18 176.3(2)
N1 C11 C12 C13 -175.67(19)
N1 C11 C26 C27 175.9(2)
N1 C20 C21 C22 -178.9(2)
N1 C20 C25 C24 -179.9(2)
N3 C4 C5 C6 2.3(3)
N3 C4 C5 C28 -175.6(2)
N4 C32 C47 C46 -179.0(2)
N4 C33 C34 C35 -177.1(2)
N4 C33 C54 C55 177.0(2)
N4 C48 C49 C50 -179.5(2)
N4 C48 C53 C52 178.7(2)
C1 C2 C3 S1 -178.2(2)
C1 C2 C3 C17 0.1(4)
C1 C15 C16 C17 0.1(4)
C2 C1 C15 C16 -0.6(4)
C2 C3 C17 N3 -178.9(2)
C2 C3 C17 C16 -0.5(3)
C3 S1 C4 N3 -0.08(18)
C3 S1 C4 C5 179.82(18)
C4 S1 C3 C2 178.6(2)
C4 S1 C3 C17 0.21(16)
C4 N3 C17 C3 0.3(3)
C4 N3 C17 C16 -178.0(2)
C4 C5 C6 C7 -178.9(2)
C5 C6 C7 C8 -13.2(4)
C5 C6 C7 C18 165.3(2)
C6 C7 C8 C9 176.0(2)
C6 C7 C18 C19 -175.1(2)
C7 C8 C9 C10 -1.3(3)
C7 C18 C19 C10 -0.7(3)
C8 C7 C18 C19 3.6(3)
C8 C9 C10 N1 -175.3(2)
C8 C9 C10 C19 4.2(3)
C9 C10 C19 C18 -3.2(3)
C10 N1 C11 C12 -139.6(2)
C10 N1 C11 C26 44.3(3)
C10 N1 C20 C21 56.9(3)
C10 N1 C20 C25 -123.4(2)
C11 N1 C10 C9 26.9(3)
C11 N1 C10 C19 -152.58(19)
C11 N1 C20 C21 -136.4(2)
C11 N1 C20 C25 43.3(3)
C11 C12 C13 C14 0.2(3)
C11 C26 C27 C14 -0.7(4)
C12 C11 C26 C27 -0.2(3)
C12 C13 C14 C27 -1.2(4)
C13 C14 C27 C26 1.5(4)
C15 C1 C2 C3 0.5(4)
C15 C16 C17 N3 178.6(2)
C15 C16 C17 C3 0.4(4)
C17 N3 C4 S1 -0.1(2)
C17 N3 C4 C5 -179.98(19)
C18 C7 C8 C9 -2.6(3)
C20 N1 C10 C9 -167.17(19)
C20 N1 C10 C19 13.4(3)
C20 N1 C11 C12 53.8(3)
C20 N1 C11 C26 -122.3(2)
C20 C21 C22 C23 -1.6(4)
C21 C20 C25 C24 -0.2(3)
C21 C22 C23 C24 0.6(4)
C22 C23 C24 C25 0.7(4)
C23 C24 C25 C20 -0.9(4)
C25 C20 C21 C22 1.4(3)
C26 C11 C12 C13 0.5(3)
C28 C5 C6 C7 -1.2(4)
C29 C30 C31 C32 -0.7(4)
C29 C46 C47 C32 0.8(4)
C30 C29 C46 C47 0.1(4)
C30 C31 C32 N4 179.1(2)
C30 C31 C32 C47 1.6(3)
C31 C32 C47 C46 -1.7(3)
C32 N4 C33 C34 151.9(2)
C32 N4 C33 C54 -27.0(3)
C32 N4 C48 C49 -44.8(3)
C32 N4 C48 C53 135.4(2)
C33 N4 C32 C31 136.7(2)
C33 N4 C32 C47 -45.9(3)
C33 N4 C48 C49 123.3(2)
C33 N4 C48 C53 -56.4(3)
C33 C34 C35 C36 -0.1(4)
C33 C54 C55 C36 0.4(4)
C34 C33 C54 C55 -2.0(3)
C34 C35 C36 C37 175.8(2)
C34 C35 C36 C55 -1.5(3)
C35 C36 C37 C38 10.5(4)
C35 C36 C55 C54 1.3(3)
C36 C37 C38 C39 -172.6(2)
C36 C37 C38 C56 7.2(4)
C37 C36 C55 C54 -176.0(2)
C37 C38 C39 S2 178.50(17)
C37 C38 C39 N5 0.7(3)
C39 S2 C40 C41 178.0(2)
C39 S2 C40 C45 -1.35(16)
C39 N5 C45 C40 -1.4(3)
C39 N5 C45 C44 178.7(2)
C40 S2 C39 N5 0.64(18)
C40 S2 C39 C38 -177.36(18)
C40 C41 C42 C43 -0.7(4)
C41 C40 C45 N5 -177.5(2)
C41 C40 C45 C44 2.3(3)
C41 C42 C43 C44 1.3(4)
C42 C43 C44 C45 -0.1(4)
C43 C44 C45 N5 178.2(2)
C43 C44 C45 C40 -1.6(4)
C45 N5 C39 S2 0.3(2)
C45 N5 C39 C38 178.24(19)
C45 C40 C41 C42 -1.2(3)
C46 C29 C30 C31 -0.2(4)
C48 N4 C32 C31 -55.3(3)
C48 N4 C32 C47 122.1(2)
C48 N4 C33 C34 -15.7(3)
C48 N4 C33 C54 165.4(2)
C48 C49 C50 C51 0.5(4)
C49 C48 C53 C52 -1.0(3)
C49 C50 C51 C52 -0.4(4)
C50 C51 C52 C53 -0.4(4)
C51 C52 C53 C48 1.1(4)
C53 C48 C49 C50 0.2(3)
C54 C33 C34 C35 1.9(3)
C55 C36 C37 C38 -172.4(2)
C56 C38 C39 S2 -1.3(3)
C56 C38 C39 N5 -179.2(2)
